data_7122896
loop_
_publ_author_name
'Deng, Wen-Ting'
'Qu, Hang'
'Huang, Zhe-Yu'
'Shi, Lin'
'Tang, Zhiyong'
'Cao, Xiaoyu'
'Tao, Jun'

_publ_section_title
;
 Facile Synthesis of Homochiral Compounds Integrating Circularly Polarized
 Luminescence and Two-Photon Excited Fluorescence
;
_journal_name_full 'Chemical Communications'
_journal_paper_doi 10.1039/C8CC08947G
_journal_year 2019
_chemical_formula_moiety 'C68 H56 Cd N6 O14, C4 H8 O'
_chemical_formula_sum 'C72 H64 Cd N6 O15'
_chemical_formula_weight 1365.69
_chemical_melting_point ?
_chemical_name_common S-L-Cd
_space_group_crystal_system triclinic
_space_group_IT_number 1
_space_group_name_Hall 'P 1'
_space_group_name_H-M_alt 'P 1'
_symmetry_space_group_name_Hall 'P 1'
_symmetry_space_group_name_H-M 'P 1'
_atom_sites_solution_hydrogens geom
_atom_sites_solution_primary dual
_audit_block_doi 10.5517/ccdc.csd.cc20jxdw
_audit_creation_date 2019-01-16
_audit_creation_method
;
Olex2 1.2-alpha
(compiled 2018.07.26 svn.r3523 for OlexSys, GUI svn.r5532)
;
_audit_update_record
;
2019-01-16 deposited with the CCDC.
2019-01-24 downloaded from the CCDC.
;
_cell_angle_alpha 110.603(4)
_cell_angle_beta 90.185(4)
_cell_angle_gamma 92.969(4)
_cell_formula_units_Z 1
_cell_length_a 10.1547(5)
_cell_length_b 12.0754(5)
_cell_length_c 15.9307(6)
_cell_measurement_reflns_used 7909
_cell_measurement_temperature 100.01(10)
_cell_measurement_theta_max 71.4360
_cell_measurement_theta_min 3.9820
_cell_volume 1825.58(14)
_computing_cell_refinement
;
CrysAlisPro, Agilent Technologies,
Version 1.171.37.35 (release 13-08-2014 CrysAlis171 .NET)
(compiled Aug 13 2014,18:06:01)
;
_computing_data_collection
;
CrysAlisPro, Agilent Technologies,
Version 1.171.37.35 (release 13-08-2014 CrysAlis171 .NET)
(compiled Aug 13 2014,18:06:01)
;
_computing_data_reduction
;
CrysAlisPro, Agilent Technologies,
Version 1.171.37.35 (release 13-08-2014 CrysAlis171 .NET)
(compiled Aug 13 2014,18:06:01)
;
_computing_molecular_graphics 'Olex2 (Dolomanov et al., 2009)'
_computing_publication_material 'Olex2 (Dolomanov et al., 2009)'
_computing_structure_refinement 'ShelXL (Sheldrick, 2015)'
_computing_structure_solution 'ShelXT (Sheldrick, 2015)'
_diffrn_ambient_environment N~2~
_diffrn_ambient_temperature 100.01(10)
_diffrn_detector 'CCD plate'
_diffrn_detector_area_resol_mean 5.2371
_diffrn_detector_type Atlas
_diffrn_measured_fraction_theta_full 0.989
_diffrn_measured_fraction_theta_max 0.957
_diffrn_measurement_details
;
#__ type_ start__ end____ width___ exp.time_
  1 omega  -48.00   30.00   1.0000    1.0000
omega____ theta____ kappa____ phi______ frames
    -      -40.3797   37.0000   60.0000 78

#__ type_ start__ end____ width___ exp.time_
  2 omega    6.00   65.00   1.0000    1.0000
omega____ theta____ kappa____ phi______ frames
    -       40.3797  -99.0000  120.0000 59

#__ type_ start__ end____ width___ exp.time_
  3 omega   52.00  122.00   1.0000    2.5000
omega____ theta____ kappa____ phi______ frames
    -      103.3446 -125.0000    0.0000 70

#__ type_ start__ end____ width___ exp.time_
  4 omega   49.00   87.00   1.0000    2.5000
omega____ theta____ kappa____ phi______ frames
    -      103.3446  -30.0000  -60.0000 38

#__ type_ start__ end____ width___ exp.time_
  5 omega   45.00   91.00   1.0000    2.5000
omega____ theta____ kappa____ phi______ frames
    -      103.3446  -30.0000 -150.0000 46

#__ type_ start__ end____ width___ exp.time_
  6 omega   76.00  178.00   1.0000    2.5000
omega____ theta____ kappa____ phi______ frames
    -      103.3446   30.0000 -120.0000 102

#__ type_ start__ end____ width___ exp.time_
  7 omega  151.00  178.00   1.0000    2.5000
omega____ theta____ kappa____ phi______ frames
    -      103.3446  125.0000    0.0000 27

#__ type_ start__ end____ width___ exp.time_
  8 omega  127.00  178.00   1.0000    2.5000
omega____ theta____ kappa____ phi______ frames
    -      103.3446   30.0000  150.0000 51

#__ type_ start__ end____ width___ exp.time_
  9 omega   79.00  115.00   1.0000    2.5000
omega____ theta____ kappa____ phi______ frames
    -      103.3446   30.0000  150.0000 36

#__ type_ start__ end____ width___ exp.time_
 10 omega   39.00  134.00   1.0000    2.5000
omega____ theta____ kappa____ phi______ frames
    -      103.3446  -61.0000  150.0000 95

#__ type_ start__ end____ width___ exp.time_
 11 omega   46.00  105.00   1.0000    2.5000
omega____ theta____ kappa____ phi______ frames
    -      103.3446  -94.0000   30.0000 59

#__ type_ start__ end____ width___ exp.time_
 12 omega   33.00   88.00   1.0000    2.5000
omega____ theta____ kappa____ phi______ frames
    -      103.3446  -30.0000   90.0000 55

#__ type_ start__ end____ width___ exp.time_
 13 omega   27.00   99.00   1.0000    2.5000
omega____ theta____ kappa____ phi______ frames
    -      103.3446  -94.0000  120.0000 72

#__ type_ start__ end____ width___ exp.time_
 14 omega   26.00   78.00   1.0000    2.5000
omega____ theta____ kappa____ phi______ frames
    -      103.3446  -30.0000  -90.0000 52

#__ type_ start__ end____ width___ exp.time_
 15 omega  109.00  151.00   1.0000    2.5000
omega____ theta____ kappa____ phi______ frames
    -      103.3446  125.0000 -180.0000 42

#__ type_ start__ end____ width___ exp.time_
 16 omega  -42.00   24.00   1.0000    1.0000
omega____ theta____ kappa____ phi______ frames
    -      -40.3797   37.0000 -150.0000 66

#__ type_ start__ end____ width___ exp.time_
 17 omega  -86.00   -8.00   1.0000    1.0000
omega____ theta____ kappa____ phi______ frames
    -      -40.3797  125.0000 -120.0000 78

#__ type_ start__ end____ width___ exp.time_
 18 omega -114.00  -14.00   1.0000    1.0000
omega____ theta____ kappa____ phi______ frames
    -      -40.3797  -37.0000 -120.0000 100
;
_diffrn_measurement_device 'four-circle diffractometer'
_diffrn_measurement_device_type 'SuperNova, Dual, Cu at zero, Atlas'
_diffrn_measurement_method '\w scans'
_diffrn_orient_matrix_UB_11 0.0681035000
_diffrn_orient_matrix_UB_12 0.1059410000
_diffrn_orient_matrix_UB_13 0.0751544000
_diffrn_orient_matrix_UB_21 0.0080873000
_diffrn_orient_matrix_UB_22 0.0709417000
_diffrn_orient_matrix_UB_23 -0.0636491000
_diffrn_orient_matrix_UB_31 -0.1355994000
_diffrn_orient_matrix_UB_32 0.0487857000
_diffrn_orient_matrix_UB_33 0.0312896000
_diffrn_radiation_monochromator mirror
_diffrn_radiation_probe x-ray
_diffrn_radiation_type CuK\a
_diffrn_radiation_wavelength 1.54184
_diffrn_reflns_av_R_equivalents 0.0450
_diffrn_reflns_av_unetI/netI 0.0447
_diffrn_reflns_Laue_measured_fraction_full 0.989
_diffrn_reflns_Laue_measured_fraction_max 0.957
_diffrn_reflns_limit_h_max 10
_diffrn_reflns_limit_h_min -12
_diffrn_reflns_limit_k_max 14
_diffrn_reflns_limit_k_min -12
_diffrn_reflns_limit_l_max 19
_diffrn_reflns_limit_l_min -18
_diffrn_reflns_number 11834
_diffrn_reflns_point_group_measured_fraction_full 0.582
_diffrn_reflns_point_group_measured_fraction_max 0.560
_diffrn_reflns_theta_full 67.684
_diffrn_reflns_theta_max 71.696
_diffrn_reflns_theta_min 3.917
_diffrn_source 'sealed X-ray tube'
_diffrn_source_type 'SuperNova (Cu) X-ray Source'
_exptl_absorpt_coefficient_mu 2.937
_exptl_absorpt_correction_T_max 1.00000
_exptl_absorpt_correction_T_min 0.68965
_exptl_absorpt_correction_type multi-scan
_exptl_absorpt_process_details
;
CrysAlisPro, Agilent Technologies,
Version 1.171.37.35 (release 13-08-2014 CrysAlis171 .NET)
(compiled Aug 13 2014,18:06:01)
Empirical absorption correction using spherical harmonics,
 implemented in SCALE3 ABSPACK scaling algorithm.
;
_exptl_crystal_colour 'clear light colourless'
_exptl_crystal_colour_lustre clear
_exptl_crystal_colour_modifier light
_exptl_crystal_colour_primary colourless
_exptl_crystal_density_diffrn 1.242
_exptl_crystal_density_meas ?
_exptl_crystal_density_method 'Not measured'
_exptl_crystal_description cube
_exptl_crystal_F_000 706
_exptl_crystal_size_max 0.1
_exptl_crystal_size_mid 0.1
_exptl_crystal_size_min 0.1
_refine_diff_density_max 1.308
_refine_diff_density_min -0.899
_refine_diff_density_rms 0.104
_refine_ls_abs_structure_details
;
 Classical Flack method preferred over Parsons because s.u. lower.
;
_refine_ls_abs_structure_Flack 0.035(6)
_refine_ls_extinction_method none
_refine_ls_goodness_of_fit_ref 1.042
_refine_ls_hydrogen_treatment constr
_refine_ls_matrix_type full
_refine_ls_number_parameters 851
_refine_ls_number_reflns 8001
_refine_ls_number_restraints 51
_refine_ls_restrained_S_all 1.038
_refine_ls_R_factor_all 0.0493
_refine_ls_R_factor_gt 0.0487
_refine_ls_shift/su_max 0.003
_refine_ls_shift/su_mean 0.000
_refine_ls_structure_factor_coef Fsqd
_refine_ls_weighting_details 'w=1/[\s^2^(Fo^2^)+(0.0602P)^2^+6.0453P] where P=(Fo^2^+2Fc^2^)/3'
_refine_ls_weighting_scheme calc
_refine_ls_wR_factor_gt 0.1237
_refine_ls_wR_factor_ref 0.1240
_reflns_Friedel_coverage 0.172
_reflns_Friedel_fraction_full 0.175
_reflns_Friedel_fraction_max 0.164
_reflns_number_gt 7918
_reflns_number_total 8001
_reflns_threshold_expression 'I > 2\s(I)'
_cod_data_source_file c8cc08947g2.cif
_cod_data_source_block S-L-Cd
_cod_depositor_comments
;
The following automatic conversions were performed:

'_chemical_melting_point' value 'Not measured' was changed to '?' -
the value is undefined or not given.

'_exptl_crystal_density_meas' value 'Not measured' was changed to '?'
- the value is perceived as not measured.

Automatic conversion script
Id: cif_fix_values 4973 2017-02-22 13:04:09Z antanas 
;
_cod_database_code 7122896
_shelx_shelxl_version_number 2018/3
_shelx_space_group_comment
;
The symmetry employed for this shelxl refinement is uniquely defined
by the following loop, which should always be used as a source of
symmetry information in preference to the above space-group names.
They are only intended as comments.
;
_shelx_estimated_absorpt_t_max 0.758
_shelx_estimated_absorpt_t_min 0.758
_reflns_odcompleteness_completeness 99.82
_reflns_odcompleteness_iscentric 1
_reflns_odcompleteness_theta 64.99
_olex2_refinement_description
;
1. Fixed Uiso
 At 1.2 times of:
  All C(H) groups, All C(H,H) groups
 At 1.5 times of:
  All C(H,H,H) groups
2. Rigid bond restraints
 C13, C12, C9, C10, C15, C14
 with sigma for 1-2 distances of 0.01 and sigma for 1-3 distances of 0.01
3. Uiso/Uaniso restraints and constraints
C12 \\sim C13 \\sim C14 \\sim C15 \\sim C10 \\sim C9: within 2A with sigma of
0.04 and sigma for terminal atoms of 0.08
4.a Secondary CH2 refined with riding coordinates:
 C31(H31A,H31B), C72(H72A,H72B), C70(H70A,H70B), C33(H33A,H33B), C67(H67A,
 H67B), C66(H66A,H66B), C69(H69A,H69B), C68(H68A,H68B)
4.b Aromatic/amide H refined with riding coordinates:
 C2(H2), C49(H49), C36(H36), C7(H7), C27(H27), C4(H4), C1(H1), C48(H48),
 C63(H63), C42(H42), C8(H8), C41(H41), C52(H52), C11(H11), C62(H62), C30(H30),
 C29(H29), C5(H5), C15(H15), C14(H14), C45(H45), C35(H35), C65(H65), C20(H20),
 C19(H19), C38(H38), C57(H57), C25(H25), C60(H60), C22(H22), C39(H39), C64(H64),
  C28(H28), C23(H23), C59(H59), C53(H53)
4.c Idealised Me refined as rotating group:
 C32(H32A,H32B,H32C), C71(H71A,H71B,H71C), C56(H56A,H56B,H56C), C34(H34A,H34B,
 H34C)
;
_olex2_submission_special_instructions 'No special instructions were received'

loop_
_space_group_symop_operation_xyz
'x, y, z'

loop_
_atom_site_label
_atom_site_type_symbol
_atom_site_fract_x
_atom_site_fract_y
_atom_site_fract_z
_atom_site_U_iso_or_equiv
_atom_site_adp_type
_atom_site_occupancy
_atom_site_site_symmetry_order
_atom_site_calc_flag
_atom_site_refinement_flags_posn
_atom_site_refinement_flags_adp
Cd1 Cd 0.45150(2) 0.39430(2) 0.49664(2) 0.01301(11) Uani 1 1 d . .
O9 O -0.4216(5) -0.2866(4) 0.3672(3) 0.0169(10) Uani 1 1 d . .
O7 O -0.2722(5) -0.5781(4) 0.1997(3) 0.0231(11) Uani 1 1 d . .
O10 O -0.4568(5) -0.0856(5) 0.4363(3) 0.0244(11) Uani 1 1 d . .
O13 O 1.3925(5) 1.2080(4) 0.7423(3) 0.0200(10) Uani 1 1 d . .
C37 C 0.7816(8) 0.7525(8) 0.5814(6) 0.0152(17) Uani 1 1 d . .
O11 O 1.0343(5) 1.3058(4) 0.6975(3) 0.0176(10) Uani 1 1 d . .
N2 N 0.5935(7) 0.5610(6) 0.5167(4) 0.0137(14) Uani 1 1 d . .
O1 O 0.2714(5) 0.5125(5) 0.5491(4) 0.0224(12) Uani 1 1 d . .
O5 O 0.1018(5) 0.5560(6) 0.4870(4) 0.0342(14) Uani 1 1 d . .
O12 O 0.8982(5) 1.4555(5) 0.6941(3) 0.0252(11) Uani 1 1 d . .
O4 O 0.2927(6) 0.6314(5) 0.4729(4) 0.0286(12) Uani 1 1 d . .
O2 O 0.6531(6) 0.2808(6) 0.5217(4) 0.0323(14) Uani 1 1 d . .
O3 O 0.6170(6) 0.2880(5) 0.3906(4) 0.0275(12) Uani 1 1 d . .
N5 N -0.5261(6) -0.5517(5) -0.3447(3) 0.0132(11) Uani 1 1 d . .
N6 N 1.3623(6) 1.3746(5) 1.3520(4) 0.0151(12) Uani 1 1 d . .
N3 N 0.2191(6) 0.5682(6) 0.5014(4) 0.0180(12) Uani 1 1 d . .
O8 O -0.1406(6) -0.7424(5) 0.1377(4) 0.0317(13) Uani 1 1 d . .
C47 C 1.3036(8) 1.1164(7) 0.7031(5) 0.0177(16) Uani 1 1 d . .
O14 O 1.5924(6) 1.1222(5) 0.7438(4) 0.0324(13) Uani 1 1 d . .
C2 C 0.0995(9) 0.1354(8) 0.4675(6) 0.0222(19) Uani 1 1 d . .
H2 H 0.010912 0.143213 0.481712 0.027 Uiso 1 1 calc R .
C49 C 1.2407(7) 0.9197(6) 0.6003(5) 0.0183(14) Uani 1 1 d . .
H49 H 1.264035 0.849191 0.557156 0.022 Uiso 1 1 calc R .
O6 O 0.7990(6) 0.2152(6) 0.4185(4) 0.0394(15) Uani 1 1 d . .
N4 N 0.6924(7) 0.2609(6) 0.4432(4) 0.0242(15) Uani 1 1 d . .
C46 C 1.1737(7) 1.1336(7) 0.7318(5) 0.0156(14) Uani 1 1 d . .
C36 C 0.6611(8) 0.7505(7) 0.6226(5) 0.0188(15) Uani 1 1 d . .
H36 H 0.641591 0.813619 0.673759 0.023 Uiso 1 1 calc R .
C7 C -0.0755(7) -0.0625(6) 0.3387(5) 0.0180(14) Uani 1 1 d . .
H7 H -0.099185 0.013168 0.344546 0.022 Uiso 1 1 calc R .
C27 C -0.3755(8) -0.4801(7) -0.2172(5) 0.0193(15) Uani 1 1 d . .
H27 H -0.289871 -0.454560 -0.195642 0.023 Uiso 1 1 calc R .
C6 C 0.0498(7) -0.0777(7) 0.3701(5) 0.0134(16) Uani 1 1 d . .
C10 C -0.0048(7) -0.2904(6) 0.3188(4) 0.0149(13) Uani 1 1 d . U
C4 C 0.2775(8) 0.0204(7) 0.3950(6) 0.0233(17) Uani 1 1 d . .
H4 H 0.310391 -0.050997 0.359311 0.028 Uiso 1 1 calc R .
C1 C 0.1898(9) 0.2302(8) 0.5008(5) 0.0181(18) Uani 1 1 d . .
H1 H 0.159227 0.301629 0.538466 0.022 Uiso 1 1 calc R .
C44 C 1.1092(7) 0.9332(6) 0.6271(4) 0.0179(14) Uani 1 1 d . .
N1 N 0.3192(7) 0.2270(7) 0.4826(5) 0.0169(15) Uani 1 1 d . .
C48 C 1.3344(7) 1.0087(7) 0.6369(5) 0.0221(15) Uani 1 1 d . .
H48 H 1.420715 0.998197 0.617621 0.027 Uiso 1 1 calc R .
C21 C -0.4528(9) -0.3127(7) 0.2786(5) 0.0204(17) Uani 1 1 d . .
C43 C 1.0731(8) 1.0412(7) 0.6936(5) 0.0157(16) Uani 1 1 d . .
C63 C 1.2502(8) 1.3178(8) 1.3169(5) 0.0216(17) Uani 1 1 d . .
H63 H 1.195702 1.291150 1.353474 0.026 Uiso 1 1 calc R .
C42 C 0.9406(7) 1.0511(6) 0.7184(4) 0.0164(13) Uani 1 1 d . .
H42 H 0.915218 1.121534 0.760736 0.020 Uiso 1 1 calc R .
C13 C -0.1816(7) -0.4866(7) 0.2402(5) 0.0158(14) Uani 1 1 d . U
C8 C -0.1621(7) -0.1564(6) 0.3000(5) 0.0190(14) Uani 1 1 d . .
H8 H -0.243939 -0.143394 0.279940 0.023 Uiso 1 1 calc R .
C31 C -0.4924(7) -0.1989(6) 0.4327(4) 0.0184(14) Uani 1 1 d . .
H31A H -0.586151 -0.214667 0.418874 0.022 Uiso 1 1 calc R .
H31B H -0.476470 -0.204302 0.491154 0.022 Uiso 1 1 calc R .
C61 C 1.2868(7) 1.3345(6) 1.1727(4) 0.0164(14) Uani 1 1 d . .
C41 C 0.8480(7) 0.9606(7) 0.6822(5) 0.0204(15) Uani 1 1 d . .
H41 H 0.760704 0.970461 0.699461 0.024 Uiso 1 1 calc R .
C52 C 1.0362(7) 1.4335(6) 0.8547(5) 0.0210(15) Uani 1 1 d . .
H52 H 0.990938 1.489401 0.839906 0.025 Uiso 1 1 calc R .
C11 C 0.0838(6) -0.1895(6) 0.3607(4) 0.0144(13) Uani 1 1 d . .
H11 H 0.165773 -0.200220 0.381998 0.017 Uiso 1 1 calc R .
C62 C 1.2064(8) 1.2942(7) 1.2283(5) 0.0221(16) Uani 1 1 d . .
H62 H 1.126041 1.252918 1.207161 0.026 Uiso 1 1 calc R .
C30 C -0.6023(7) -0.5170(6) -0.1961(5) 0.0181(14) Uani 1 1 d . .
H30 H -0.673231 -0.518865 -0.159744 0.022 Uiso 1 1 calc R .
C9 C -0.1313(8) -0.2745(7) 0.2891(5) 0.0166(16) Uani 1 1 d . U
C26 C -0.4767(7) -0.4817(6) -0.1579(5) 0.0177(14) Uani 1 1 d . .
C29 C -0.6222(6) -0.5488(6) -0.2860(4) 0.0151(13) Uani 1 1 d . .
H29 H -0.708057 -0.570021 -0.308659 0.018 Uiso 1 1 calc R .
C5 C 0.3617(7) 0.1185(7) 0.4308(6) 0.0206(16) Uani 1 1 d . .
H5 H 0.451299 0.111341 0.419597 0.025 Uiso 1 1 calc R .
C16 C -0.3557(7) -0.3591(6) 0.2174(4) 0.0141(13) Uani 1 1 d . .
C32 C -0.3393(8) -0.0372(7) 0.4881(5) 0.0240(16) Uani 1 1 d . .
H32A H -0.270624 -0.091510 0.467569 0.036 Uiso 1 1 calc GR .
H32B H -0.355454 -0.024413 0.550117 0.036 Uiso 1 1 calc GR .
H32C H -0.312798 0.036776 0.481713 0.036 Uiso 1 1 calc GR .
C15 C 0.0305(7) -0.4060(6) 0.3086(4) 0.0169(13) Uani 1 1 d . U
H15 H 0.113194 -0.417228 0.328556 0.020 Uiso 1 1 calc R .
C14 C -0.0553(7) -0.5011(6) 0.2699(4) 0.0175(14) Uani 1 1 d . U
H14 H -0.030024 -0.576694 0.262937 0.021 Uiso 1 1 calc R .
C50 C 1.1418(6) 1.2461(6) 0.8051(4) 0.0120(13) Uani 1 1 d . .
C45 C 1.0117(7) 0.8406(6) 0.5912(4) 0.0164(14) Uani 1 1 d . .
H45 H 1.035527 0.770372 0.547841 0.020 Uiso 1 1 calc R .
C35 C 0.5714(7) 0.6566(7) 0.5885(5) 0.0164(15) Uani 1 1 d . .
H35 H 0.490858 0.659354 0.616533 0.020 Uiso 1 1 calc R .
C58 C 1.2497(7) 1.3110(6) 1.0779(5) 0.0179(14) Uani 1 1 d . .
C65 C 1.4046(8) 1.3944(7) 1.2100(5) 0.0238(16) Uani 1 1 d . .
H65 H 1.461411 1.421526 1.174877 0.029 Uiso 1 1 calc R .
C72 C 1.5242(7) 1.1998(7) 0.7143(5) 0.0244(16) Uani 1 1 d . .
H72A H 1.525293 1.172736 0.649327 0.029 Uiso 1 1 calc R .
H72B H 1.568992 1.277856 0.737342 0.029 Uiso 1 1 calc R .
C55 C 1.1794(6) 1.2664(6) 0.8958(4) 0.0120(12) Uani 1 1 d . .
C20 C -0.5813(7) -0.2996(7) 0.2486(5) 0.0206(15) Uani 1 1 d . .
H20 H -0.646064 -0.269514 0.290422 0.025 Uiso 1 1 calc R .
C12 C -0.2211(8) -0.3740(7) 0.2495(4) 0.0152(14) Uani 1 1 d . U
C51 C 1.0681(7) 1.3271(7) 0.7863(5) 0.0151(14) Uani 1 1 d . .
C24 C -0.4474(7) -0.4509(7) -0.0617(4) 0.0197(15) Uani 1 1 d . .
C19 C -0.6106(7) -0.3305(7) 0.1596(5) 0.0233(15) Uani 1 1 d . .
H19 H -0.694693 -0.321005 0.140828 0.028 Uiso 1 1 calc R .
C17 C -0.3853(7) -0.3910(6) 0.1244(5) 0.0169(14) Uani 1 1 d . .
C38 C 0.8012(9) 0.6556(8) 0.5049(5) 0.0172(17) Uani 1 1 d . .
H38 H 0.877323 0.654784 0.472451 0.021 Uiso 1 1 calc R .
C57 C 1.1784(7) 1.3929(6) 1.0555(4) 0.0183(14) Uani 1 1 d . .
H57 H 1.154112 1.461610 1.100409 0.022 Uiso 1 1 calc R .
C25 C -0.5415(7) -0.4073(6) 0.0017(5) 0.0190(14) Uani 1 1 d . .
H25 H -0.625717 -0.397040 -0.016385 0.023 Uiso 1 1 calc R .
C70 C 0.9057(7) 1.3365(7) 0.6804(5) 0.0212(15) Uani 1 1 d . .
H70A H 0.879285 1.290582 0.618888 0.025 Uiso 1 1 calc R .
H70B H 0.843824 1.315193 0.719253 0.025 Uiso 1 1 calc R .
C60 C 1.2506(8) 1.1858(7) 0.9205(5) 0.0201(15) Uani 1 1 d . .
H60 H 1.274585 1.116111 0.876539 0.024 Uiso 1 1 calc R .
C22 C -0.2895(7) -0.4354(7) 0.0579(5) 0.0193(15) Uani 1 1 d . .
H22 H -0.204508 -0.444746 0.075326 0.023 Uiso 1 1 calc R .
C39 C 0.7102(9) 0.5597(8) 0.4754(5) 0.0174(17) Uani 1 1 d . .
H39 H 0.729496 0.493313 0.426539 0.021 Uiso 1 1 calc R .
C64 C 1.4398(8) 1.4147(7) 1.2976(5) 0.0244(17) Uani 1 1 d . .
H64 H 1.518844 1.457186 1.320724 0.029 Uiso 1 1 calc R .
C18 C -0.5115(7) -0.3778(6) 0.0947(4) 0.0193(14) Uani 1 1 d . .
C28 C -0.4043(7) -0.5165(7) -0.3072(5) 0.0169(15) Uani 1 1 d . .
H28 H -0.334975 -0.517180 -0.345340 0.020 Uiso 1 1 calc R .
O15 O 1.4953(10) 1.0603(9) 1.1053(6) 0.077(3) Uani 1 1 d . .
C23 C -0.3200(8) -0.4646(7) -0.0316(5) 0.0229(16) Uani 1 1 d . .
H23 H -0.255310 -0.494289 -0.073545 0.027 Uiso 1 1 calc R .
C71 C 0.9633(8) 1.4895(8) 0.6269(5) 0.0268(17) Uani 1 1 d . .
H71A H 0.933862 1.436485 0.568552 0.040 Uiso 1 1 calc GR .
H71B H 1.056862 1.485897 0.633154 0.040 Uiso 1 1 calc GR .
H71C H 0.942906 1.568881 0.633676 0.040 Uiso 1 1 calc GR .
C59 C 1.2860(8) 1.2081(7) 1.0094(5) 0.0249(16) Uani 1 1 d . .
H59 H 1.334690 1.153890 1.023862 0.030 Uiso 1 1 calc R .
C40 C 0.8844(8) 0.8499(7) 0.6175(5) 0.0174(17) Uani 1 1 d . .
C54 C 1.1426(7) 1.3723(6) 0.9647(4) 0.0161(13) Uani 1 1 d . .
C33 C -0.2436(9) -0.6949(7) 0.1952(6) 0.0293(17) Uani 1 1 d . .
H33A H -0.220714 -0.692688 0.254962 0.035 Uiso 1 1 calc R .
H33B H -0.322387 -0.746814 0.174899 0.035 Uiso 1 1 calc R .
C53 C 1.0708(8) 1.4551(6) 0.9419(5) 0.0210(15) Uani 1 1 d . .
H53 H 1.047196 1.524382 0.986472 0.025 Uiso 1 1 calc R .
C67 C 1.5787(13) 0.9998(10) 1.2204(7) 0.055(3) Uani 1 1 d . .
H67A H 1.630372 1.049339 1.272661 0.066 Uiso 1 1 calc R .
H67B H 1.538220 0.933269 1.233346 0.066 Uiso 1 1 calc R .
C56 C 1.6213(10) 1.1718(9) 0.8380(6) 0.044(2) Uani 1 1 d . .
H56A H 1.679563 1.241189 0.850601 0.065 Uiso 1 1 calc GR .
H56B H 1.662806 1.114581 0.856904 0.065 Uiso 1 1 calc GR .
H56C H 1.540924 1.193043 0.869856 0.065 Uiso 1 1 calc GR .
C66 C 1.4733(12) 1.0705(10) 1.1988(8) 0.051(3) Uani 1 1 d . .
H66A H 1.386002 1.038037 1.204988 0.061 Uiso 1 1 calc R .
H66B H 1.481993 1.152706 1.238345 0.061 Uiso 1 1 calc R .
C34 C -0.1712(11) -0.7609(10) 0.0467(7) 0.052(3) Uani 1 1 d . .
H34A H -0.107270 -0.809584 0.009001 0.078 Uiso 1 1 calc GR .
H34B H -0.169587 -0.685920 0.038257 0.078 Uiso 1 1 calc GR .
H34C H -0.257426 -0.799613 0.031252 0.078 Uiso 1 1 calc GR .
C69 C 1.5779(19) 0.9630(15) 1.0667(9) 0.090(5) Uani 1 1 d . .
H69A H 1.631511 0.975950 1.020373 0.108 Uiso 1 1 calc R .
H69B H 1.524545 0.889701 1.040273 0.108 Uiso 1 1 calc R .
C3 C 0.1445(8) 0.0265(8) 0.4115(5) 0.0168(17) Uani 1 1 d . .
C68 C 1.6644(16) 0.9569(14) 1.1422(11) 0.088(5) Uani 1 1 d . .
H68A H 1.688138 0.876325 1.131629 0.105 Uiso 1 1 calc R .
H68B H 1.744190 1.007588 1.150102 0.105 Uiso 1 1 calc R .

loop_
_atom_site_aniso_label
_atom_site_aniso_U_11
_atom_site_aniso_U_22
_atom_site_aniso_U_33
_atom_site_aniso_U_23
_atom_site_aniso_U_13
_atom_site_aniso_U_12
Cd1 0.0094(2) 0.01490(19) 0.01388(19) 0.00409(14) -0.00105(13) 0.00024(13)
O9 0.018(3) 0.018(3) 0.013(2) 0.0020(19) 0.0001(18) 0.0047(19)
O7 0.026(3) 0.012(2) 0.028(3) 0.003(2) -0.006(2) -0.004(2)
O10 0.028(3) 0.024(3) 0.021(3) 0.007(2) 0.001(2) 0.007(2)
O13 0.008(2) 0.018(3) 0.027(3) -0.001(2) 0.0038(19) 0.0018(18)
C37 0.003(3) 0.024(4) 0.021(4) 0.011(3) 0.000(3) 0.002(3)
O11 0.016(3) 0.024(3) 0.015(2) 0.008(2) 0.0040(18) 0.0082(19)
N2 0.012(3) 0.010(3) 0.015(3) 0.000(3) 0.003(2) -0.005(2)
O1 0.016(3) 0.031(3) 0.026(3) 0.016(2) 0.004(2) 0.012(2)
O5 0.015(3) 0.063(4) 0.035(3) 0.031(3) -0.001(2) 0.004(3)
O12 0.018(3) 0.039(3) 0.026(3) 0.019(2) 0.009(2) 0.016(2)
O4 0.030(3) 0.026(3) 0.033(3) 0.016(2) 0.003(2) -0.005(2)
O2 0.038(4) 0.035(3) 0.023(3) 0.007(3) -0.001(2) 0.002(3)
O3 0.034(3) 0.025(3) 0.022(3) 0.005(2) -0.001(2) 0.007(2)
N5 0.009(3) 0.022(3) 0.008(3) 0.003(2) 0.000(2) 0.002(2)
N6 0.014(3) 0.021(3) 0.012(3) 0.007(2) 0.000(2) 0.006(2)
N3 0.012(3) 0.021(3) 0.019(3) 0.005(3) 0.001(2) 0.002(2)
O8 0.037(3) 0.021(3) 0.029(3) 0.000(2) 0.005(2) 0.002(2)
C47 0.022(4) 0.011(3) 0.021(4) 0.006(3) 0.005(3) 0.002(3)
O14 0.023(3) 0.034(3) 0.032(3) 0.001(2) -0.003(2) 0.007(2)
C2 0.019(4) 0.026(5) 0.023(4) 0.010(4) 0.008(3) 0.005(3)
C49 0.008(3) 0.021(4) 0.018(3) -0.003(3) 0.003(2) 0.007(3)
O6 0.021(3) 0.038(3) 0.053(4) 0.006(3) 0.010(3) 0.018(3)
N4 0.016(4) 0.023(3) 0.030(4) 0.007(3) -0.006(3) -0.008(3)
C46 0.013(4) 0.018(4) 0.016(3) 0.006(3) -0.001(3) 0.000(3)
C36 0.017(4) 0.018(4) 0.022(4) 0.008(3) 0.002(3) 0.002(3)
C7 0.016(4) 0.017(3) 0.021(3) 0.005(3) 0.000(3) 0.004(3)
C27 0.009(4) 0.027(4) 0.021(4) 0.007(3) 0.001(3) -0.003(3)
C6 0.007(4) 0.018(4) 0.011(3) 0.001(3) 0.005(2) 0.000(3)
C10 0.015(3) 0.016(3) 0.012(3) 0.002(3) 0.002(2) 0.001(3)
C4 0.022(4) 0.011(3) 0.034(4) 0.004(3) 0.007(3) 0.006(3)
C1 0.019(4) 0.015(4) 0.015(4) 0.000(3) 0.002(3) -0.006(3)
C44 0.019(4) 0.017(3) 0.014(3) 0.002(3) 0.001(3) 0.000(3)
N1 0.012(4) 0.017(4) 0.022(4) 0.008(3) -0.005(3) -0.007(3)
C48 0.014(4) 0.023(4) 0.023(4) 0.000(3) 0.000(3) 0.002(3)
C21 0.034(5) 0.012(3) 0.013(3) 0.002(3) 0.003(3) 0.002(3)
C43 0.020(4) 0.015(4) 0.013(3) 0.004(3) -0.003(3) 0.003(3)
C63 0.013(4) 0.035(4) 0.018(4) 0.011(3) 0.002(3) -0.002(3)
C42 0.017(4) 0.014(3) 0.014(3) 0.001(3) -0.002(3) 0.001(3)
C13 0.007(3) 0.022(4) 0.016(3) 0.002(3) 0.007(3) 0.005(3)
C8 0.018(4) 0.018(4) 0.020(3) 0.005(3) 0.000(3) 0.001(3)
C31 0.013(3) 0.025(4) 0.014(3) 0.003(3) 0.007(2) 0.006(3)
C61 0.011(3) 0.017(3) 0.018(3) 0.002(3) -0.002(3) 0.002(3)
C41 0.005(3) 0.028(4) 0.029(4) 0.010(3) 0.005(3) 0.004(3)
C52 0.024(4) 0.018(4) 0.021(3) 0.005(3) 0.002(3) 0.007(3)
C11 0.006(3) 0.019(3) 0.019(3) 0.007(3) 0.000(2) 0.000(2)
C62 0.012(4) 0.033(4) 0.020(4) 0.009(3) -0.003(3) -0.006(3)
C30 0.016(4) 0.018(3) 0.019(3) 0.005(3) 0.003(3) -0.002(3)
C9 0.021(4) 0.016(4) 0.011(3) 0.004(3) 0.001(3) -0.003(3)
C26 0.009(3) 0.024(4) 0.020(3) 0.007(3) 0.001(3) 0.001(3)
C29 0.007(3) 0.017(3) 0.021(3) 0.006(3) 0.004(2) 0.003(2)
C5 0.006(4) 0.020(4) 0.038(5) 0.012(3) 0.000(3) 0.005(3)
C16 0.012(3) 0.016(3) 0.016(3) 0.008(3) 0.001(3) -0.002(2)
C32 0.033(4) 0.018(4) 0.019(3) 0.003(3) 0.000(3) -0.001(3)
C15 0.014(3) 0.022(3) 0.017(3) 0.008(3) 0.002(2) 0.003(2)
C14 0.022(4) 0.016(3) 0.017(3) 0.009(3) 0.001(3) 0.002(3)
C50 0.006(3) 0.016(3) 0.016(3) 0.007(3) 0.005(2) 0.007(2)
C45 0.014(3) 0.019(3) 0.014(3) 0.004(3) 0.001(2) 0.001(3)
C35 0.008(4) 0.017(4) 0.026(4) 0.009(3) 0.003(3) 0.007(3)
C58 0.019(4) 0.015(3) 0.016(3) 0.001(3) 0.001(3) -0.001(3)
C65 0.022(4) 0.032(4) 0.020(4) 0.014(3) -0.004(3) -0.004(3)
C72 0.006(3) 0.024(4) 0.036(4) 0.001(3) 0.002(3) -0.002(3)
C55 0.006(3) 0.011(3) 0.016(3) 0.000(3) 0.002(2) 0.001(2)
C20 0.009(3) 0.033(4) 0.016(3) 0.003(3) 0.004(2) 0.006(3)
C12 0.018(4) 0.016(4) 0.011(3) 0.004(3) 0.004(3) 0.000(3)
C51 0.010(3) 0.021(4) 0.014(3) 0.006(3) 0.005(3) 0.006(3)
C24 0.021(4) 0.024(4) 0.011(3) 0.004(3) 0.001(3) -0.005(3)
C19 0.015(4) 0.032(4) 0.019(3) 0.003(3) 0.003(3) 0.007(3)
C17 0.010(3) 0.022(4) 0.018(3) 0.006(3) 0.009(3) 0.000(3)
C38 0.019(4) 0.021(4) 0.011(3) 0.005(3) 0.002(3) -0.001(3)
C57 0.017(4) 0.018(3) 0.016(3) 0.000(3) 0.001(3) 0.006(3)
C25 0.015(4) 0.023(4) 0.016(3) 0.004(3) -0.004(3) 0.001(3)
C70 0.015(4) 0.031(4) 0.021(4) 0.014(3) 0.001(3) 0.001(3)
C60 0.020(4) 0.019(4) 0.018(4) 0.001(3) 0.000(3) 0.011(3)
C22 0.008(4) 0.028(4) 0.019(4) 0.006(3) -0.002(3) 0.000(3)
C39 0.021(4) 0.017(4) 0.016(4) 0.006(3) 0.001(3) 0.004(3)
C64 0.032(4) 0.027(4) 0.016(3) 0.012(3) -0.008(3) -0.012(3)
C18 0.018(4) 0.023(4) 0.013(3) 0.002(3) 0.000(3) -0.003(3)
C28 0.010(4) 0.031(4) 0.012(3) 0.010(3) 0.002(3) 0.006(3)
O15 0.099(8) 0.075(6) 0.060(5) 0.025(5) -0.009(5) 0.036(5)
C23 0.021(4) 0.027(4) 0.017(4) 0.002(3) 0.008(3) 0.002(3)
C71 0.023(4) 0.040(5) 0.026(4) 0.023(4) 0.007(3) 0.005(3)
C59 0.028(4) 0.020(4) 0.026(4) 0.005(3) -0.005(3) 0.014(3)
C40 0.017(4) 0.018(4) 0.013(3) 0.001(3) 0.002(3) -0.002(3)
C54 0.015(3) 0.014(3) 0.016(3) 0.001(3) 0.005(2) 0.000(2)
C33 0.034(5) 0.017(4) 0.035(4) 0.009(3) -0.001(3) -0.006(3)
C53 0.024(4) 0.019(4) 0.018(3) 0.003(3) 0.004(3) 0.012(3)
C67 0.086(9) 0.048(6) 0.041(5) 0.025(5) 0.014(5) 0.035(6)
C56 0.030(5) 0.048(6) 0.042(5) 0.001(4) -0.003(4) 0.013(4)
C66 0.053(7) 0.046(6) 0.056(6) 0.018(5) 0.004(5) 0.014(5)
C34 0.052(7) 0.047(6) 0.038(5) -0.007(4) 0.009(4) -0.003(5)
C69 0.140(16) 0.077(10) 0.053(8) 0.018(7) 0.010(8) 0.045(10)
C3 0.016(4) 0.020(4) 0.011(3) 0.000(3) 0.000(3) 0.000(3)
C68 0.083(11) 0.079(10) 0.115(12) 0.043(9) 0.057(9) 0.061(8)

loop_
_atom_type_symbol
_atom_type_description
_atom_type_scat_dispersion_real
_atom_type_scat_dispersion_imag
_atom_type_scat_source
C C 0.0181 0.0091 'International Tables Vol C Tables 4.2.6.8 and 6.1.1.4'
H H 0.0000 0.0000 'International Tables Vol C Tables 4.2.6.8 and 6.1.1.4'
Cd Cd 0.1185 4.6533 'International Tables Vol C Tables 4.2.6.8 and 6.1.1.4'
N N 0.0311 0.0180 'International Tables Vol C Tables 4.2.6.8 and 6.1.1.4'
O O 0.0492 0.0322 'International Tables Vol C Tables 4.2.6.8 and 6.1.1.4'

loop_
_geom_angle_atom_site_label_1
_geom_angle_atom_site_label_2
_geom_angle_atom_site_label_3
_geom_angle
_geom_angle_site_symmetry_1
_geom_angle_site_symmetry_3
N2 Cd1 O1 91.7(2) . .
N2 Cd1 O2 89.3(2) . .
N2 Cd1 O3 84.3(2) . .
N2 Cd1 N5 84.8(2) . 1_666
N2 Cd1 N6 97.5(2) . 1_444
O1 Cd1 O2 151.99(18) . .
O1 Cd1 O3 157.92(17) . .
O1 Cd1 N5 77.4(2) . 1_666
O1 Cd1 N6 83.4(2) . 1_444
O3 Cd1 O2 49.92(18) . .
N5 Cd1 O2 74.9(2) 1_666 .
N5 Cd1 O3 123.7(2) 1_666 .
N5 Cd1 N6 160.66(17) 1_666 1_444
N6 Cd1 O2 124.2(2) 1_444 .
N6 Cd1 O3 75.7(2) 1_444 .
N1 Cd1 N2 176.6(3) . .
N1 Cd1 O1 90.0(2) . .
N1 Cd1 O2 87.9(2) . .
N1 Cd1 O3 95.2(2) . .
N1 Cd1 N5 92.7(2) . 1_666
N1 Cd1 N6 85.5(2) . 1_444
C21 O9 C31 118.6(6) . .
C13 O7 C33 118.7(6) . .
C31 O10 C32 113.1(6) . .
C47 O13 C72 119.6(6) . .
C36 C37 C40 122.8(8) . .
C38 C37 C36 115.6(8) . .
C38 C37 C40 121.6(8) . .
C51 O11 C70 116.4(5) . .
C35 N2 Cd1 115.7(5) . .
C35 N2 C39 117.6(7) . .
C39 N2 Cd1 124.8(6) . .
N3 O1 Cd1 121.0(4) . .
C70 O12 C71 112.9(6) . .
N4 O2 Cd1 92.4(5) . .
N4 O3 Cd1 100.3(4) . .
C29 N5 Cd1 127.5(5) . 1_444
C29 N5 C28 114.8(6) . .
C28 N5 Cd1 117.6(5) . 1_444
C63 N6 Cd1 125.3(5) . 1_666
C63 N6 C64 116.6(6) . .
C64 N6 Cd1 117.7(5) . 1_666
O5 N3 O1 118.8(6) . .
O5 N3 O4 122.8(7) . .
O4 N3 O1 118.4(6) . .
C33 O8 C34 112.9(7) . .
O13 C47 C46 116.0(7) . .
O13 C47 C48 124.3(7) . .
C46 C47 C48 119.7(7) . .
C72 O14 C56 111.5(7) . .
C1 C2 C3 118.4(9) . .
C48 C49 C44 120.7(7) . .
O2 N4 O3 116.8(7) . .
O6 N4 O2 121.2(7) . .
O6 N4 O3 122.0(7) . .
C47 C46 C43 119.7(7) . .
C47 C46 C50 119.8(6) . .
C43 C46 C50 120.4(7) . .
C35 C36 C37 120.6(8) . .
C8 C7 C6 121.1(7) . .
C28 C27 C26 119.2(7) . .
C7 C6 C3 120.4(7) . .
C11 C6 C7 118.9(7) . .
C11 C6 C3 120.7(7) . .
C9 C10 C11 119.8(7) . .
C9 C10 C15 119.1(6) . .
C15 C10 C11 121.1(6) . .
C5 C4 C3 120.6(8) . .
N1 C1 C2 124.7(9) . .
C49 C44 C43 119.8(6) . .
C49 C44 C45 121.3(6) . .
C45 C44 C43 118.9(7) . .
C1 N1 Cd1 123.1(6) . .
C1 N1 C5 115.9(7) . .
C5 N1 Cd1 118.5(5) . .
C49 C48 C47 121.5(7) . .
O9 C21 C16 117.2(7) . .
O9 C21 C20 122.2(7) . .
C16 C21 C20 120.5(7) . .
C44 C43 C46 118.6(7) . .
C42 C43 C46 123.4(7) . .
C42 C43 C44 118.0(7) . .
N6 C63 C62 124.9(7) . .
C41 C42 C43 121.9(7) . .
O7 C13 C14 124.0(7) . .
O7 C13 C12 115.5(6) . .
C12 C13 C14 120.4(7) . .
C7 C8 C9 122.0(7) . .
O10 C31 O9 112.6(5) . .
C62 C61 C58 121.7(6) . .
C65 C61 C62 116.7(6) . .
C65 C61 C58 121.6(6) . .
C42 C41 C40 120.4(7) . .
C53 C52 C51 120.8(7) . .
C6 C11 C10 121.1(7) . .
C61 C62 C63 118.1(7) . .
C29 C30 C26 120.6(6) . .
C10 C9 C8 117.1(7) . .
C10 C9 C12 120.0(7) . .
C12 C9 C8 122.9(7) . .
C27 C26 C24 120.5(6) . .
C30 C26 C27 116.1(6) . .
C30 C26 C24 123.3(6) . .
N5 C29 C30 124.4(6) . .
C4 C5 N1 122.6(7) . .
C21 C16 C12 120.1(6) . .
C21 C16 C17 119.0(7) . .
C17 C16 C12 120.9(6) . .
C14 C15 C10 120.6(7) . .
C15 C14 C13 120.9(7) . .
C55 C50 C46 120.5(6) . .
C51 C50 C46 120.1(6) . .
C51 C50 C55 119.3(6) . .
C40 C45 C44 122.6(7) . .
N2 C35 C36 123.3(7) . .
C57 C58 C61 119.8(6) . .
C57 C58 C59 119.0(7) . .
C59 C58 C61 121.2(7) . .
C64 C65 C61 121.6(7) . .
O14 C72 O13 112.3(6) . .
C50 C55 C54 119.2(6) . .
C60 C55 C50 122.5(6) . .
C60 C55 C54 118.3(6) . .
C19 C20 C21 120.8(7) . .
C13 C12 C9 118.9(7) . .
C13 C12 C16 120.2(6) . .
C9 C12 C16 120.9(7) . .
O11 C51 C52 120.9(6) . .
C50 C51 O11 118.0(6) . .
C50 C51 C52 121.0(7) . .
C25 C24 C26 121.6(7) . .
C25 C24 C23 118.0(6) . .
C23 C24 C26 120.5(6) . .
C20 C19 C18 119.9(7) . .
C16 C17 C22 122.2(6) . .
C18 C17 C16 120.7(6) . .
C18 C17 C22 117.1(7) . .
C37 C38 C39 121.7(8) . .
C58 C57 C54 120.6(6) . .
C24 C25 C18 120.9(7) . .
O12 C70 O11 113.4(6) . .
C59 C60 C55 121.2(7) . .
C23 C22 C17 121.2(7) . .
N2 C39 C38 121.0(8) . .
N6 C64 C65 122.0(7) . .
C17 C18 C19 119.1(6) . .
C17 C18 C25 121.1(7) . .
C25 C18 C19 119.8(7) . .
N5 C28 C27 124.8(7) . .
C69 O15 C66 107.4(9) . .
C22 C23 C24 121.7(7) . .
C60 C59 C58 121.2(7) . .
C41 C40 C37 118.9(7) . .
C45 C40 C37 123.1(8) . .
C45 C40 C41 118.0(7) . .
C57 C54 C55 119.7(7) . .
C53 C54 C55 119.6(6) . .
C53 C54 C57 120.7(6) . .
O8 C33 O7 113.4(6) . .
C52 C53 C54 120.0(6) . .
C68 C67 C66 108.4(10) . .
O15 C66 C67 105.1(9) . .
O15 C69 C68 106.6(11) . .
C2 C3 C6 120.6(8) . .
C4 C3 C2 117.8(8) . .
C4 C3 C6 121.6(8) . .
C67 C68 C69 102.4(12) . .

loop_
_geom_bond_atom_site_label_1
_geom_bond_atom_site_label_2
_geom_bond_distance
_geom_bond_site_symmetry_2
Cd1 N2 2.341(7) .
Cd1 O1 2.350(6) .
Cd1 O2 2.627(7) .
Cd1 O3 2.458(6) .
Cd1 N5 2.385(5) 1_666
Cd1 N6 2.402(5) 1_444
Cd1 N1 2.310(7) .
O9 C21 1.367(9) .
O9 C31 1.426(8) .
O7 C13 1.368(9) .
O7 C33 1.432(9) .
O10 C31 1.379(9) .
O10 C32 1.424(9) .
O13 C47 1.355(9) .
O13 C72 1.409(8) .
C37 C36 1.394(11) .
C37 C38 1.384(12) .
C37 C40 1.482(12) .
O11 C51 1.384(8) .
O11 C70 1.427(9) .
N2 C35 1.337(10) .
N2 C39 1.356(11) .
O1 N3 1.306(8) .
O5 N3 1.204(8) .
O12 C70 1.381(9) .
O12 C71 1.428(8) .
O4 N3 1.239(8) .
O2 N4 1.258(9) .
O3 N4 1.268(9) .
N5 C29 1.347(9) .
N5 C28 1.353(9) .
N6 C63 1.314(10) .
N6 C64 1.365(9) .
O8 C33 1.400(10) .
O8 C34 1.418(12) .
C47 C46 1.399(11) .
C47 C48 1.407(11) .
O14 C72 1.397(10) .
O14 C56 1.431(11) .
C2 C1 1.376(12) .
C2 C3 1.404(13) .
C49 C44 1.403(10) .
C49 C48 1.359(10) .
O6 N4 1.243(9) .
C46 C43 1.435(10) .
C46 C50 1.499(10) .
C36 C35 1.366(11) .
C7 C6 1.410(10) .
C7 C8 1.356(10) .
C27 C26 1.402(10) .
C27 C28 1.369(10) .
C6 C11 1.368(11) .
C6 C3 1.493(11) .
C10 C11 1.431(9) .
C10 C9 1.413(11) .
C10 C15 1.413(10) .
C4 C5 1.370(11) .
C4 C3 1.377(12) .
C1 N1 1.345(11) .
C44 C43 1.427(10) .
C44 C45 1.411(9) .
N1 C5 1.373(11) .
C21 C16 1.384(11) .
C21 C20 1.423(11) .
C43 C42 1.403(10) .
C63 C62 1.404(11) .
C42 C41 1.363(10) .
C13 C14 1.406(10) .
C13 C12 1.394(11) .
C8 C9 1.425(11) .
C61 C62 1.398(10) .
C61 C58 1.479(10) .
C61 C65 1.382(10) .
C41 C40 1.438(11) .
C52 C51 1.416(10) .
C52 C53 1.362(10) .
C30 C26 1.392(10) .
C30 C29 1.358(10) .
C9 C12 1.422(10) .
C26 C24 1.469(10) .
C16 C12 1.499(10) .
C16 C17 1.420(10) .
C15 C14 1.361(10) .
C50 C55 1.424(9) .
C50 C51 1.375(10) .
C45 C40 1.358(11) .
C58 C57 1.397(10) .
C58 C59 1.402(11) .
C65 C64 1.372(10) .
C55 C60 1.402(10) .
C55 C54 1.430(9) .
C20 C19 1.362(10) .
C24 C25 1.376(10) .
C24 C23 1.416(11) .
C19 C18 1.434(10) .
C17 C22 1.420(10) .
C17 C18 1.401(10) .
C38 C39 1.385(12) .
C57 C54 1.421(10) .
C25 C18 1.424(9) .
C60 C59 1.388(11) .
C22 C23 1.373(11) .
O15 C66 1.469(14) .
O15 C69 1.435(17) .
C54 C53 1.412(10) .
C67 C66 1.514(15) .
C67 C68 1.475(16) .
C69 C68 1.51(2) .

loop_
_smtbx_masks_void_nr
_smtbx_masks_void_average_x
_smtbx_masks_void_average_y
_smtbx_masks_void_average_z
_smtbx_masks_void_volume
_smtbx_masks_void_count_electrons
1 -0.156 -0.144 -0.054 369.1 90.1
2 0.551 0.335 0.025 11.4 0.0
